data_4089631
loop_
_publ_author_name
'Tronnier, Alexander'
'Poethig, Alexander'
'Herdtweck, Eberhardt'
'Strassner, Thomas'

_publ_section_title
;
 C&#x2227;C* Cyclometalated Platinum(II) NHC Complexes with \b-Ketoimine
 Ligands
;
_journal_issue 4
_journal_name_full Organometallics
_journal_page_first 898
_journal_paper_doi 10.1021/om401023f
_journal_volume 33
_journal_year 2014
_chemical_compound_source 'see text'
_chemical_formula_moiety 'C15 H16 Br N3 O Pt, C H2 Cl2'
_chemical_formula_sum 'C16 H18 Br Cl2 N3 O Pt'
_chemical_formula_weight 614.23
_space_group_IT_number 14
_space_group_name_Hall '-P 2yn'
_space_group_name_H-M_alt 'P 1 21/n 1'
_symmetry_cell_setting monoclinic
_symmetry_Int_Tables_number 14
_symmetry_space_group_name_Hall '-P 2yn'
_symmetry_space_group_name_H-M 'P 1 21/n 1'
_atom_sites_solution_hydrogens geom
_atom_sites_solution_primary direct
_atom_sites_solution_secondary difmap
_cell_angle_alpha 90
_cell_angle_beta 111.18(3)
_cell_angle_gamma 90
_cell_formula_units_Z 4
_cell_length_a 12.404(3)
_cell_length_b 13.057(3)
_cell_length_c 12.406(2)
_cell_measurement_reflns_used 684
_cell_measurement_temperature 173
_cell_measurement_theta_max 25.72
_cell_measurement_theta_min 4.28
_cell_volume 1873.5(8)
_computing_cell_refinement 'Dirax/lsq (Duisenberg, 1992)'
_computing_data_collection 'Collect (Nonius BV, 1999)'
_computing_data_reduction 'EvalCCD (Duisenberg et al., 2003)'
_computing_molecular_graphics 'PLATON (Spek, 2011)'
_computing_publication_material 'PLATON (Spek, 2011), enCIFer (Allen, 2004)'
_computing_structure_refinement 'SHELXL-97 (Sheldrick, 1997)'
_computing_structure_solution 'SIR92(Altomare et al., 1994)'
_diffrn_ambient_temperature 173
_diffrn_detector_area_resol_mean 9
_diffrn_measured_fraction_theta_full 0.991
_diffrn_measured_fraction_theta_max 0.991
_diffrn_measurement_device '95mm CCD camera on \k-goniostat'
_diffrn_measurement_device_type KappaCCD
_diffrn_measurement_method \f
_diffrn_radiation_monochromator 'horizonally mounted graphite crystal'
_diffrn_radiation_probe x-ray
_diffrn_radiation_type MoK\a
_diffrn_radiation_wavelength 0.71073
_diffrn_radiation_wavelength_id x-ray
_diffrn_reflns_av_R_equivalents 0.0449
_diffrn_reflns_av_sigmaI/netI 0.0385
_diffrn_reflns_limit_h_max 12
_diffrn_reflns_limit_h_min -14
_diffrn_reflns_limit_k_max 15
_diffrn_reflns_limit_k_min -15
_diffrn_reflns_limit_l_max 14
_diffrn_reflns_limit_l_min -14
_diffrn_reflns_number 16916
_diffrn_reflns_reduction_process
;
;
_diffrn_reflns_theta_full 25.39
_diffrn_reflns_theta_max 25.39
_diffrn_reflns_theta_min 4.93
_diffrn_source 'fine-focus sealed tube'
_exptl_absorpt_coefficient_mu 9.917
_exptl_absorpt_correction_T_max 0.322
_exptl_absorpt_correction_T_min 0.126
_exptl_absorpt_correction_type multi-scan
_exptl_absorpt_process_details 'SADABS, Bruker, 2002'
_exptl_crystal_colour yellow
_exptl_crystal_density_diffrn 2.178
_exptl_crystal_density_method 'Not Measured'
_exptl_crystal_description fragment
_exptl_crystal_F_000 1160
_exptl_crystal_size_max 0.360
_exptl_crystal_size_mid 0.160
_exptl_crystal_size_min 0.150
_refine_diff_density_max 0.737
_refine_diff_density_min -0.659
_refine_diff_density_rms 0.127
_refine_ls_extinction_method none
_refine_ls_goodness_of_fit_ref 1.039
_refine_ls_hydrogen_treatment constr
_refine_ls_matrix_type full
_refine_ls_number_parameters 220
_refine_ls_number_reflns 3414
_refine_ls_number_restraints 0
_refine_ls_restrained_S_all 1.039
_refine_ls_R_factor_all 0.0416
_refine_ls_R_factor_gt 0.0244
_refine_ls_shift/su_max 0.001
_refine_ls_shift/su_mean 0.000
_refine_ls_structure_factor_coef Fsqd
_refine_ls_weighting_details 'calc w=1/[\s^2^(Fo^2^)+(0.0189P)^2^+0.5772P] where P=(Fo^2^+2Fc^2^)/3'
_refine_ls_weighting_scheme calc
_refine_ls_wR_factor_gt 0.0417
_refine_ls_wR_factor_ref 0.0451
_reflns_number_gt 2731
_reflns_number_total 3414
_reflns_threshold_expression I>2\s(I)
_cod_data_source_file om401023f_si_002.cif
_cod_data_source_block Compound_18a
_cod_depositor_comments
;
The following automatic conversions were performed:

data item '_symmetry_cell_setting' value 'Monoclinic' was changed to
'monoclinic' in accordance with the
/home/saulius/struct/COD-crude-data/automatic-downloads/DataCite-retrospective/ACS/depositions/lib/dictionaries/cif_core.dic
dictionary named 'cif_core.dic' version 2.4.2 last updated on
2011-04-26.

Automatic conversion script
Id: cif_fix_values 6909 2019-04-08 15:41:33Z antanas 
;
_cod_original_cell_volume 1873.2(9)
_cod_original_sg_symbol_H-M 'P 21/n'
_cod_original_formula_sum 'C16 H18 Br Cl2 N3 O Pt '
_cod_database_code 4089631

loop_
_symmetry_equiv_pos_site_id
_symmetry_equiv_pos_as_xyz
1 x,y,z
2 1/2-x,1/2+y,1/2-z
3 -x,-y,-z
4 1/2+x,1/2-y,1/2+z

loop_
_atom_site_aniso_label
_atom_site_aniso_U_11
_atom_site_aniso_U_22
_atom_site_aniso_U_33
_atom_site_aniso_U_23
_atom_site_aniso_U_13
_atom_site_aniso_U_12
Pt1 0.0181(1) 0.0174(1) 0.0255(1) -0.0006(1) 0.0071(1) -0.0002(1)
Br1 0.0457(3) 0.0412(3) 0.0333(3) -0.0096(2) 0.0129(2) 0.0009(2)
O1 0.0267(17) 0.0224(16) 0.0275(16) -0.0036(13) 0.0082(13) -0.0050(14)
N1 0.021(2) 0.026(2) 0.032(2) 0.0015(17) 0.0105(17) -0.0031(17)
N2 0.021(2) 0.029(2) 0.031(2) 0.0057(17) 0.0126(17) 0.0048(17)
N3 0.026(2) 0.0212(19) 0.0242(18) -0.0038(15) 0.0105(16) -0.0037(16)
C1 0.017(2) 0.025(3) 0.029(2) 0.004(2) 0.006(2) 0.0051(19)
C2 0.032(3) 0.033(3) 0.039(3) 0.014(2) 0.016(2) -0.003(2)
C3 0.025(3) 0.034(3) 0.043(3) 0.007(2) 0.011(2) -0.004(2)
C4 0.018(2) 0.024(3) 0.030(2) -0.002(2) 0.007(2) 0.0021(19)
C5 0.018(2) 0.020(2) 0.032(2) -0.0013(19) 0.006(2) 0.0002(19)
C6 0.020(2) 0.019(2) 0.033(3) 0.0012(19) 0.009(2) -0.0017(18)
C7 0.026(3) 0.025(3) 0.029(2) -0.007(2) 0.007(2) 0.002(2)
C8 0.026(3) 0.024(3) 0.040(3) -0.014(2) 0.006(2) -0.003(2)
C9 0.021(3) 0.024(3) 0.046(3) 0.000(2) 0.007(2) -0.007(2)
C10 0.034(3) 0.034(3) 0.029(2) 0.001(2) 0.011(2) 0.001(2)
C11 0.041(3) 0.048(3) 0.034(3) -0.008(2) 0.014(2) -0.017(3)
C12 0.018(2) 0.026(3) 0.029(2) -0.006(2) 0.005(2) 0.000(2)
C13 0.030(3) 0.026(3) 0.037(3) -0.004(2) 0.016(2) -0.010(2)
C14 0.019(2) 0.022(2) 0.033(2) 0.001(2) 0.011(2) 0.0048(19)
C15 0.041(3) 0.036(3) 0.035(3) -0.002(2) 0.020(2) -0.009(2)
Cl1 0.0666(10) 0.0534(9) 0.0599(9) 0.0053(7) 0.0250(8) 0.0128(7)
Cl2 0.0849(12) 0.0602(10) 0.0529(8) 0.0089(7) 0.0226(8) 0.0284(8)
C16 0.046(3) 0.056(4) 0.054(3) 0.016(3) 0.018(3) 0.005(3)

loop_
_atom_site_label
_atom_site_type_symbol
_atom_site_thermal_displace_type
_atom_site_fract_x
_atom_site_fract_y
_atom_site_fract_z
_atom_site_occupancy
_atom_site_U_iso_or_equiv
_atom_site_calc_flag
_atom_site_refinement_flags
Pt1 Pt Uani 0.42443(1) 0.12143(1) 0.34024(1) 1.000 0.0205(1) d .
Br1 Br Uani 0.31846(4) -0.06978(4) -0.12138(4) 1.000 0.0405(2) d .
O1 O Uani 0.4878(2) 0.2228(2) 0.4778(2) 1.000 0.0260(9) d .
N1 N Uani 0.2946(3) -0.0538(3) 0.3559(3) 1.000 0.0261(12) d .
N2 N Uani 0.3298(3) 0.0219(3) 0.5182(3) 1.000 0.0261(12) d .
N3 N Uani 0.4970(3) 0.2078(2) 0.2503(3) 1.000 0.0234(11) d .
C1 C Uani 0.3488(4) 0.0306(3) 0.4176(4) 1.000 0.0243(14) d .
C2 C Uani 0.2661(4) -0.0651(3) 0.5186(4) 1.000 0.0338(17) d .
C3 C Uani 0.2437(4) -0.1123(4) 0.4171(4) 1.000 0.0344(17) d .
C4 C Uani 0.2987(4) -0.0634(3) 0.2442(4) 1.000 0.0245(14) d .
C5 C Uani 0.3596(4) 0.0174(3) 0.2151(4) 1.000 0.0242(12) d .
C6 C Uani 0.3639(4) 0.0127(3) 0.1046(4) 1.000 0.0242(14) d .
C7 C Uani 0.3103(4) -0.0671(3) 0.0304(4) 1.000 0.0275(16) d .
C8 C Uani 0.2527(4) -0.1439(3) 0.0598(4) 1.000 0.0316(17) d .
C9 C Uani 0.2456(4) -0.1423(3) 0.1696(4) 1.000 0.0318(17) d .
C10 C Uani 0.3708(4) 0.0936(3) 0.6139(4) 1.000 0.0324(16) d .
C11 C Uani 0.5725(4) 0.3676(4) 0.5877(4) 1.000 0.0409(17) d .
C12 C Uani 0.5434(4) 0.3064(3) 0.4777(4) 1.000 0.0253(14) d .
C13 C Uani 0.5743(4) 0.3421(3) 0.3883(4) 1.000 0.0299(17) d .
C14 C Uani 0.5533(4) 0.2953(3) 0.2813(4) 1.000 0.0242(12) d .
C15 C Uani 0.5958(4) 0.3472(4) 0.1961(4) 1.000 0.0356(17) d .
Cl1 Cl Uani 0.88933(13) 0.26822(11) 0.39656(13) 1.000 0.0594(5) d .
Cl2 Cl Uani 1.05182(15) 0.11099(11) 0.38613(13) 1.000 0.0666(6) d .
C16 C Uani 0.9758(5) 0.2217(4) 0.3244(5) 1.000 0.0520(19) d .
H2 H Uiso 0.24270 -0.08720 0.57970 1.000 0.0410 c R
H3 H Uiso 0.20120 -0.17390 0.39210 1.000 0.0410 c R
H3A H Uiso 0.49040 0.18430 0.18170 1.000 0.0280 c R
H6 H Uiso 0.40380 0.06430 0.07980 1.000 0.0290 c R
H8 H Uiso 0.21790 -0.19750 0.00690 1.000 0.0380 c R
H9 H Uiso 0.20520 -0.19450 0.19260 1.000 0.0380 c R
H10A H Uiso 0.42700 0.14040 0.60160 1.000 0.0480 c R
H10B H Uiso 0.40760 0.05590 0.68620 1.000 0.0480 c R
H10C H Uiso 0.30530 0.13300 0.61840 1.000 0.0480 c R
H11A H Uiso 0.50100 0.39020 0.59680 1.000 0.0610 c R
H11B H Uiso 0.61870 0.42750 0.58400 1.000 0.0610 c R
H11C H Uiso 0.61690 0.32480 0.65380 1.000 0.0610 c R
H13 H Uiso 0.61440 0.40550 0.40090 1.000 0.0360 c R
H15A H Uiso 0.61340 0.29550 0.14760 1.000 0.0530 c R
H15B H Uiso 0.66580 0.38650 0.23780 1.000 0.0530 c R
H15C H Uiso 0.53590 0.39360 0.14720 1.000 0.0530 c R
H16A H Uiso 1.03170 0.27550 0.32350 1.000 0.0620 c R
H16B H Uiso 0.92650 0.20690 0.24320 1.000 0.0620 c R

loop_
_atom_type_symbol
_atom_type_description
_atom_type_scat_dispersion_real
_atom_type_scat_dispersion_imag
_atom_type_scat_source
C C 0.0033 0.0016 ' International Tables Vol C Tables 4.2.6.8 and 6.1.1.4'
H H 0.0000 0.0000 ' International Tables Vol C Tables 4.2.6.8 and 6.1.1.4'
Br Br -0.2901 2.4595 ' International Tables Vol C Tables 4.2.6.8 and 6.1.1.4'
Cl Cl 0.1484 0.1585 ' International Tables Vol C Tables 4.2.6.8 and 6.1.1.4'
N N 0.0061 0.0033 ' International Tables Vol C Tables 4.2.6.8 and 6.1.1.4'
O O 0.0106 0.0060 ' International Tables Vol C Tables 4.2.6.8 and 6.1.1.4'
Pt Pt -1.7033 8.3905 ' International Tables Vol C Tables 4.2.6.8 and 6.1.1.4'

loop_
_geom_angle_atom_site_label_1
_geom_angle_atom_site_label_2
_geom_angle_atom_site_label_3
_geom_angle
_geom_angle_publ_flag
O1 Pt1 N3 89.20(12) yes
O1 Pt1 C1 95.12(15) yes
O1 Pt1 C5 175.89(15) yes
N3 Pt1 C1 175.68(16) yes
N3 Pt1 C5 94.89(17) yes
C1 Pt1 C5 80.79(19) yes
Pt1 O1 C12 125.6(3) yes
C1 N1 C3 111.6(4) yes
C1 N1 C4 115.8(4) yes
C3 N1 C4 132.6(4) yes
C1 N2 C2 111.2(4) yes
C1 N2 C10 124.9(4) yes
C2 N2 C10 123.9(4) yes
Pt1 N3 C14 128.2(3) yes
C14 N3 H3A 116.00 no
Pt1 N3 H3A 116.00 no
Pt1 C1 N2 140.6(3) yes
Pt1 C1 N1 115.9(3) yes
N1 C1 N2 103.5(4) yes
N2 C2 C3 107.4(4) yes
N1 C3 C2 106.4(4) yes
N1 C4 C5 113.3(4) yes
N1 C4 C9 123.1(4) yes
C5 C4 C9 123.6(4) no
Pt1 C5 C4 114.2(3) yes
C4 C5 C6 115.6(4) no
Pt1 C5 C6 130.3(3) yes
C5 C6 C7 120.4(4) no
Br1 C7 C8 118.0(3) yes
Br1 C7 C6 118.7(3) yes
C6 C7 C8 123.3(4) no
C7 C8 C9 118.5(4) no
C4 C9 C8 118.8(4) no
C11 C12 C13 120.2(4) no
O1 C12 C11 113.6(4) yes
O1 C12 C13 126.2(4) yes
C12 C13 C14 127.3(4) no
C13 C14 C15 118.6(4) no
N3 C14 C13 123.5(4) yes
N3 C14 C15 117.9(4) yes
N2 C2 H2 126.00 no
C3 C2 H2 126.00 no
N1 C3 H3 127.00 no
C2 C3 H3 127.00 no
C5 C6 H6 120.00 no
C7 C6 H6 120.00 no
C7 C8 H8 121.00 no
C9 C8 H8 121.00 no
C4 C9 H9 121.00 no
C8 C9 H9 121.00 no
N2 C10 H10A 109.00 no
N2 C10 H10B 110.00 no
N2 C10 H10C 109.00 no
H10A C10 H10B 109.00 no
H10A C10 H10C 109.00 no
H10B C10 H10C 109.00 no
C12 C11 H11A 109.00 no
C12 C11 H11B 109.00 no
C12 C11 H11C 109.00 no
H11A C11 H11B 110.00 no
H11A C11 H11C 110.00 no
H11B C11 H11C 109.00 no
C12 C13 H13 116.00 no
C14 C13 H13 116.00 no
C14 C15 H15A 110.00 no
C14 C15 H15B 110.00 no
C14 C15 H15C 110.00 no
H15A C15 H15B 109.00 no
H15A C15 H15C 109.00 no
H15B C15 H15C 109.00 no
Cl1 C16 Cl2 113.6(3) yes
Cl1 C16 H16A 109.00 no
Cl1 C16 H16B 109.00 no
Cl2 C16 H16A 109.00 no
Cl2 C16 H16B 109.00 no
H16A C16 H16B 108.00 no

loop_
_geom_bond_atom_site_label_1
_geom_bond_atom_site_label_2
_geom_bond_distance
_geom_bond_publ_flag
Pt1 O1 2.077(2) yes
Pt1 N3 2.013(3) yes
Pt1 C1 1.964(5) yes
Pt1 C5 2.000(4) yes
Br1 C7 1.922(5) yes
Cl1 C16 1.736(6) yes
Cl2 C16 1.745(6) yes
O1 C12 1.291(5) yes
N1 C4 1.410(6) yes
N1 C1 1.371(6) yes
N1 C3 1.380(6) yes
N2 C10 1.452(6) yes
N2 C2 1.385(6) yes
N2 C1 1.356(6) yes
N3 C14 1.322(5) yes
N3 H3A 0.8800 no
C2 C3 1.338(7) no
C4 C5 1.418(6) no
C4 C9 1.382(6) no
C5 C6 1.392(7) no
C6 C7 1.390(6) no
C7 C8 1.356(6) no
C8 C9 1.396(7) no
C11 C12 1.508(7) no
C12 C13 1.379(7) no
C13 C14 1.398(6) no
C14 C15 1.502(7) no
C2 H2 0.9500 no
C3 H3 0.9500 no
C6 H6 0.9500 no
C8 H8 0.9500 no
C9 H9 0.9500 no
C10 H10C 0.9800 no
C10 H10A 0.9800 no
C10 H10B 0.9800 no
C11 H11C 0.9800 no
C11 H11A 0.9800 no
C11 H11B 0.9800 no
C13 H13 0.9500 no
C15 H15C 0.9800 no
C15 H15A 0.9800 no
C15 H15B 0.9800 no
C16 H16A 0.9900 no
C16 H16B 0.9900 no

loop_
_geom_hbond_atom_site_label_D
_geom_hbond_atom_site_label_H
_geom_hbond_atom_site_label_A
_geom_hbond_distance_DH
_geom_hbond_distance_HA
_geom_hbond_distance_DA
_geom_hbond_angle_DHA
_geom_hbond_publ_flag
C10 H10A O1 0.9800 2.2200 3.094(5) 148.00 yes

loop_
_geom_torsion_atom_site_label_1
_geom_torsion_atom_site_label_2
_geom_torsion_atom_site_label_3
_geom_torsion_atom_site_label_4
_geom_torsion
_geom_torsion_publ_flag
N3 Pt1 O1 C12 3.5(3) no
C1 Pt1 O1 C12 -176.3(4) no
O1 Pt1 N3 C14 -3.3(4) no
C5 Pt1 N3 C14 177.2(4) no
O1 Pt1 C1 N1 -178.5(3) no
C5 Pt1 C1 N1 1.1(4) no
O1 Pt1 C1 N2 1.9(6) no
C5 Pt1 C1 N2 -178.6(6) no
N3 Pt1 C5 C6 -1.5(5) no
N3 Pt1 C5 C4 179.3(4) no
C1 Pt1 C5 C4 -1.0(4) no
C1 Pt1 C5 C6 178.3(5) no
Pt1 O1 C12 C13 -2.3(7) no
Pt1 O1 C12 C11 176.6(3) no
C3 N1 C1 Pt1 -179.7(3) no
C1 N1 C4 C5 0.2(6) no
C4 N1 C3 C2 -178.7(5) no
C3 N1 C1 N2 0.1(5) no
C3 N1 C4 C5 178.5(5) no
C4 N1 C1 Pt1 -1.0(5) no
C4 N1 C1 N2 178.8(4) no
C3 N1 C4 C9 0.2(8) no
C1 N1 C4 C9 -178.1(5) no
C1 N1 C3 C2 -0.3(6) no
C10 N2 C1 N1 179.8(4) no
C10 N2 C2 C3 180.0(4) no
C2 N2 C1 N1 0.1(5) no
C2 N2 C1 Pt1 179.8(5) no
C1 N2 C2 C3 -0.3(6) no
C10 N2 C1 Pt1 -0.5(8) no
Pt1 N3 C14 C15 -177.8(3) no
Pt1 N3 C14 C13 1.7(7) no
N2 C2 C3 N1 0.3(5) no
C5 C4 C9 C8 0.7(7) no
N1 C4 C5 C6 -178.6(4) no
N1 C4 C9 C8 178.7(4) no
C9 C4 C5 C6 -0.4(7) no
N1 C4 C5 Pt1 0.7(5) no
C9 C4 C5 Pt1 178.9(4) no
C4 C5 C6 C7 0.3(7) no
Pt1 C5 C6 C7 -178.9(4) no
C5 C6 C7 C8 -0.5(8) no
C5 C6 C7 Br1 179.8(4) no
Br1 C7 C8 C9 -179.6(4) no
C6 C7 C8 C9 0.8(8) no
C7 C8 C9 C4 -0.8(7) no
O1 C12 C13 C14 -0.8(8) no
C11 C12 C13 C14 -179.6(5) no
C12 C13 C14 C15 -179.4(5) no
C12 C13 C14 N3 1.2(8) no
